data_4345094
loop_
_publ_author_name
'Zhang, Jing'
'Guo, Shen-Zhen'
'Dong, Yu-Bao'
'Rao, Li'
'Yin, Jun'
'Yu, Guang-Ao'
'Hartl, Franti\<sek'
'Liu, Sheng Hua'

_publ_section_title
;
 Multistep Oxidation of Diethynyl Oligophenylamine-Bridged Diruthenium and
 Diiron Complexes.
;
_journal_issue 2
_journal_name_full 'Inorganic chemistry'
_journal_page_first 1001
_journal_page_last 1015
_journal_paper_doi 10.1021/acs.inorgchem.6b02809
_journal_volume 56
_journal_year 2017
_chemical_formula_sum 'C94 H91 N P4 Ru2'
_chemical_formula_weight 1560.70
_chemical_name_systematic
; 
 ? 
;
_space_group_IT_number 15
_symmetry_cell_setting monoclinic
_symmetry_space_group_name_Hall '-C 2yc'
_symmetry_space_group_name_H-M 'C 1 2/c 1'
_atom_sites_solution_hydrogens geom
_atom_sites_solution_primary direct
_atom_sites_solution_secondary difmap
_audit_creation_method SHELXL-97
_cell_angle_alpha 90.00
_cell_angle_beta 112.940(2)
_cell_angle_gamma 90.00
_cell_formula_units_Z 4
_cell_length_a 42.877(6)
_cell_length_b 9.6957(14)
_cell_length_c 21.349(3)
_cell_measurement_reflns_used 9888
_cell_measurement_temperature 298(2)
_cell_measurement_theta_max 28.76
_cell_measurement_theta_min 2.28
_cell_volume 8173(2)
_computing_cell_refinement 'Bruker SAINT'
_computing_data_collection 'Bruker APEX2'
_computing_data_reduction 'Bruker SAINT'
_computing_molecular_graphics 'Bruker SHELXTL'
_computing_publication_material 'Bruker SHELXTL'
_computing_structure_refinement 'SHELXL-97 (Sheldrick, 1997)'
_computing_structure_solution 'SHELXS-97 (Sheldrick, 1990)'
_diffrn_ambient_temperature 298(2)
_diffrn_measured_fraction_theta_full 0.996
_diffrn_measured_fraction_theta_max 0.996
_diffrn_measurement_device_type 'Bruker APEX-II CCD'
_diffrn_measurement_method '\f and \w scans'
_diffrn_radiation_monochromator graphite
_diffrn_radiation_source 'fine-focus sealed tube'
_diffrn_radiation_type MoK\a
_diffrn_radiation_wavelength 0.71073
_diffrn_reflns_av_R_equivalents 0.0372
_diffrn_reflns_av_sigmaI/netI 0.0372
_diffrn_reflns_limit_h_max 55
_diffrn_reflns_limit_h_min -56
_diffrn_reflns_limit_k_max 12
_diffrn_reflns_limit_k_min -12
_diffrn_reflns_limit_l_max 28
_diffrn_reflns_limit_l_min -27
_diffrn_reflns_number 34815
_diffrn_reflns_theta_full 28.00
_diffrn_reflns_theta_max 28.00
_diffrn_reflns_theta_min 1.03
_diffrn_standards_number 0
_exptl_absorpt_coefficient_mu 0.493
_exptl_absorpt_correction_T_max 0.9523
_exptl_absorpt_correction_T_min 0.9078
_exptl_absorpt_correction_type none
_exptl_crystal_colour yellow
_exptl_crystal_density_diffrn 1.268
_exptl_crystal_density_meas 1.268
_exptl_crystal_density_method 'not measured'
_exptl_crystal_description block
_exptl_crystal_F_000 3240
_exptl_crystal_size_max 0.20
_exptl_crystal_size_mid 0.20
_exptl_crystal_size_min 0.10
_refine_diff_density_max 1.090
_refine_diff_density_min -0.366
_refine_diff_density_rms 0.111
_refine_ls_extinction_method none
_refine_ls_goodness_of_fit_ref 1.132
_refine_ls_hydrogen_treatment mixed
_refine_ls_matrix_type full
_refine_ls_number_parameters 462
_refine_ls_number_reflns 9817
_refine_ls_number_restraints 0
_refine_ls_restrained_S_all 1.132
_refine_ls_R_factor_all 0.0664
_refine_ls_R_factor_gt 0.0450
_refine_ls_shift/su_max 0.016
_refine_ls_shift/su_mean 0.000
_refine_ls_structure_factor_coef Fsqd
_refine_ls_weighting_details 'calc w=1/[\s^2^(Fo^2^)+(0.0706P)^2^+7.8292P] where P=(Fo^2^+2Fc^2^)/3'
_refine_ls_weighting_scheme calc
_refine_ls_wR_factor_gt 0.1188
_refine_ls_wR_factor_ref 0.1389
_reflns_number_gt 7619
_reflns_number_total 9817
_reflns_threshold_expression >2sigma(I)
_cod_data_source_file ic6b02809_si_002.cif
_cod_data_source_block g:\140408k\work\mo_140408k_0m
_cod_depositor_comments
;
The following automatic conversions were performed:

'_symmetry_cell_setting' value 'Monoclinic' changed to 'monoclinic'
according to
/usr/data/users/saulius/crontab/automatic-downloads/current/ACS/lib/dictionaries/cif_core.dic
dictionary named 'cif_core.dic' version 2.4.2 from 2011-04-26.

Automatic conversion script
Id: cif_fix_values 4268 2015-11-12 08:31:59Z antanas 
;
_cod_original_sg_symbol_H-M C2/c
_cod_database_code 4345094

loop_
_symmetry_equiv_pos_as_xyz
'x, y, z'
'-x, y, -z+1/2'
'x+1/2, y+1/2, z'
'-x+1/2, y+1/2, -z+1/2'
'-x, -y, -z'
'x, -y, z-1/2'
'-x+1/2, -y+1/2, -z'
'x+1/2, -y+1/2, z-1/2'

loop_
_atom_site_label
_atom_site_type_symbol
_atom_site_fract_x
_atom_site_fract_y
_atom_site_fract_z
_atom_site_U_iso_or_equiv
_atom_site_adp_type
_atom_site_occupancy
_atom_site_symmetry_multiplicity
_atom_site_calc_flag
_atom_site_refinement_flags
Ru1 Ru 0.118163(6) 0.29700(2) 0.592136(13) 0.03426(9) Uani 1 1 d .
C1 C 0.16873(9) 0.0269(3) 0.65533(18) 0.0491(8) Uani 1 1 d .
H1A H 0.1914 -0.0073 0.6808 0.059 Uiso 1 1 calc R
H1B H 0.1532 -0.0224 0.6704 0.059 Uiso 1 1 calc R
C2 C 0.15919(9) 0.0037(4) 0.58025(19) 0.0521(8) Uani 1 1 d .
H2A H 0.1516 -0.0907 0.5689 0.063 Uiso 1 1 calc R
H2B H 0.1790 0.0174 0.5695 0.063 Uiso 1 1 calc R
C3 C 0.20773(8) 0.2728(4) 0.67141(19) 0.0502(8) Uani 1 1 d .
C4 C 0.23820(11) 0.2192(5) 0.7147(3) 0.0832(15) Uani 1 1 d .
H4 H 0.2386 0.1500 0.7452 0.100 Uiso 1 1 calc R
C5 C 0.26836(12) 0.2670(7) 0.7134(4) 0.109(2) Uani 1 1 d .
H5 H 0.2889 0.2294 0.7424 0.131 Uiso 1 1 calc R
C6 C 0.26787(12) 0.3703(7) 0.6691(4) 0.0955(18) Uani 1 1 d .
H6 H 0.2881 0.4044 0.6691 0.115 Uiso 1 1 calc R
C7 C 0.23879(12) 0.4216(6) 0.6265(3) 0.0845(15) Uani 1 1 d .
H7 H 0.2387 0.4904 0.5961 0.101 Uiso 1 1 calc R
C8 C 0.20839(10) 0.3735(5) 0.6269(2) 0.0641(10) Uani 1 1 d .
H8 H 0.1881 0.4102 0.5965 0.077 Uiso 1 1 calc R
C9 C 0.17407(11) 0.2272(4) 0.76096(19) 0.0600(10) Uani 1 1 d .
C10 C 0.19316(19) 0.3349(6) 0.7993(3) 0.105(2) Uani 1 1 d .
H10 H 0.2032 0.3979 0.7801 0.126 Uiso 1 1 calc R
C11 C 0.1972(3) 0.3483(9) 0.8682(4) 0.146(3) Uani 1 1 d .
H11 H 0.2097 0.4213 0.8942 0.175 Uiso 1 1 calc R
C12 C 0.1827(2) 0.2530(11) 0.8968(3) 0.140(3) Uani 1 1 d .
H12 H 0.1860 0.2605 0.9424 0.168 Uiso 1 1 calc R
C13 C 0.16344(18) 0.1478(9) 0.8580(3) 0.109(2) Uani 1 1 d .
H13 H 0.1533 0.0845 0.8769 0.131 Uiso 1 1 calc R
C14 C 0.15909(12) 0.1360(6) 0.7905(2) 0.0787(13) Uani 1 1 d .
H14 H 0.1458 0.0649 0.7643 0.094 Uiso 1 1 calc R
C15 C 0.13779(9) 0.1690(3) 0.45813(18) 0.0452(7) Uani 1 1 d .
C16 C 0.17070(11) 0.2078(4) 0.4704(2) 0.0631(10) Uani 1 1 d .
H16 H 0.1872 0.2013 0.5143 0.076 Uiso 1 1 calc R
C17 C 0.17938(12) 0.2563(6) 0.4180(3) 0.0790(13) Uani 1 1 d .
H17 H 0.2015 0.2832 0.4271 0.095 Uiso 1 1 calc R
C18 C 0.15520(14) 0.2647(6) 0.3528(3) 0.0814(14) Uani 1 1 d .
H18 H 0.1611 0.2969 0.3178 0.098 Uiso 1 1 calc R
C19 C 0.12289(13) 0.2261(5) 0.3395(2) 0.0737(12) Uani 1 1 d .
H19 H 0.1066 0.2317 0.2953 0.088 Uiso 1 1 calc R
C20 C 0.11396(10) 0.1780(4) 0.39162(19) 0.0548(9) Uani 1 1 d .
H20 H 0.0917 0.1514 0.3819 0.066 Uiso 1 1 calc R
C21 C 0.08929(8) 0.0074(3) 0.48429(17) 0.0434(7) Uani 1 1 d .
C22 C 0.05734(9) 0.0363(4) 0.48270(18) 0.0517(8) Uani 1 1 d .
H22 H 0.0539 0.1142 0.5047 0.062 Uiso 1 1 calc R
C23 C 0.03043(10) -0.0507(5) 0.4483(2) 0.0642(10) Uani 1 1 d .
H23 H 0.0090 -0.0303 0.4473 0.077 Uiso 1 1 calc R
C24 C 0.03485(12) -0.1648(5) 0.4163(2) 0.0703(12) Uani 1 1 d .
H24 H 0.0166 -0.2229 0.3938 0.084 Uiso 1 1 calc R
C25 C 0.06634(12) -0.1948(4) 0.4171(3) 0.0701(12) Uani 1 1 d .
H25 H 0.0694 -0.2732 0.3951 0.084 Uiso 1 1 calc R
C26 C 0.09318(10) -0.1094(4) 0.4502(2) 0.0605(10) Uani 1 1 d .
H26 H 0.1143 -0.1298 0.4499 0.073 Uiso 1 1 calc R
C27 C 0.12472(9) 0.5271(3) 0.6054(2) 0.0551(9) Uani 1 1 d .
C28 C 0.11491(9) 0.4972(3) 0.5351(2) 0.0506(8) Uani 1 1 d .
C29 C 0.08176(9) 0.4377(3) 0.51250(19) 0.0508(8) Uani 1 1 d .
C30 C 0.07214(9) 0.4302(4) 0.5690(2) 0.0534(9) Uani 1 1 d .
C31 C 0.09925(10) 0.4818(4) 0.6274(2) 0.0574(9) Uani 1 1 d .
C32 C 0.15483(12) 0.6118(4) 0.6491(3) 0.0863(15) Uani 1 1 d .
H32A H 0.1711 0.6148 0.6286 0.129 Uiso 1 1 calc R
H32B H 0.1649 0.5707 0.6934 0.129 Uiso 1 1 calc R
H32C H 0.1476 0.7038 0.6533 0.129 Uiso 1 1 calc R
C33 C 0.13257(12) 0.5403(5) 0.4902(3) 0.0781(14) Uani 1 1 d .
H33A H 0.1551 0.5705 0.5177 0.117 Uiso 1 1 calc R
H33B H 0.1203 0.6146 0.4614 0.117 Uiso 1 1 calc R
H33C H 0.1337 0.4637 0.4627 0.117 Uiso 1 1 calc R
C34 C 0.05911(12) 0.4080(5) 0.4404(2) 0.0757(13) Uani 1 1 d .
H34A H 0.0429 0.3390 0.4393 0.113 Uiso 1 1 calc R
H34B H 0.0724 0.3751 0.4163 0.113 Uiso 1 1 calc R
H34C H 0.0475 0.4908 0.4193 0.113 Uiso 1 1 calc R
C35 C 0.03834(10) 0.3842(5) 0.5678(3) 0.0806(14) Uani 1 1 d .
H35A H 0.0418 0.3221 0.6049 0.121 Uiso 1 1 calc R
H35B H 0.0259 0.3380 0.5256 0.121 Uiso 1 1 calc R
H35C H 0.0258 0.4631 0.5720 0.121 Uiso 1 1 calc R
C36 C 0.09917(14) 0.5029(6) 0.6969(3) 0.0918(16) Uani 1 1 d .
H36A H 0.0875 0.5870 0.6976 0.138 Uiso 1 1 calc R
H36B H 0.1221 0.5085 0.7297 0.138 Uiso 1 1 calc R
H36C H 0.0879 0.4268 0.7079 0.138 Uiso 1 1 calc R
C37 C 0.09789(8) 0.1555(3) 0.63314(17) 0.0412(7) Uani 1 1 d .
C38 C 0.08328(8) 0.0756(4) 0.65579(18) 0.0473(8) Uani 1 1 d .
C39 C 0.06386(7) -0.0119(3) 0.68129(16) 0.0394(7) Uani 1 1 d .
C40 C 0.05852(8) 0.0247(3) 0.73981(18) 0.0434(7) Uani 1 1 d .
H40 H 0.0688 0.1037 0.7636 0.052 Uiso 1 1 calc R
C41 C 0.03830(8) -0.0538(3) 0.76299(17) 0.0411(7) Uani 1 1 d .
H41 H 0.0353 -0.0278 0.8022 0.049 Uiso 1 1 calc R
C42 C 0.02244(8) -0.1713(3) 0.72795(17) 0.0378(7) Uani 1 1 d .
C43 C 0.02785(8) -0.2099(3) 0.67022(18) 0.0431(7) Uani 1 1 d .
H43 H 0.0174 -0.2886 0.6464 0.052 Uiso 1 1 calc R
C44 C 0.04852(8) -0.1327(3) 0.64800(17) 0.0450(7) Uani 1 1 d .
H44 H 0.0523 -0.1618 0.6101 0.054 Uiso 1 1 calc R
C45 C 0.0000 -0.3913(4) 0.7500 0.0387(9) Uani 1 2 d S
C46 C 0.02946(9) -0.4640(3) 0.76097(18) 0.0481(8) Uani 1 1 d .
H46 H 0.0495 -0.4167 0.7692 0.058 Uiso 1 1 calc R
C47 C 0.02917(12) -0.6061(4) 0.7598(2) 0.0644(11) Uani 1 1 d .
H47 H 0.0489 -0.6541 0.7657 0.077 Uiso 1 1 calc R
C48 C 0.0000 -0.6772(5) 0.7500 0.0731(19) Uani 1 2 d S
H48 H 0.0000 -0.7731 0.7500 0.088 Uiso 1 2 calc SR
N1 N 0.0000 -0.2466(4) 0.7500 0.0455(10) Uani 1 2 d S
P1 P 0.16676(2) 0.21463(9) 0.67050(4) 0.04127(19) Uani 1 1 d .
P2 P 0.12505(2) 0.12344(8) 0.52820(4) 0.03645(17) Uani 1 1 d .

loop_
_atom_site_aniso_label
_atom_site_aniso_U_11
_atom_site_aniso_U_22
_atom_site_aniso_U_33
_atom_site_aniso_U_23
_atom_site_aniso_U_13
_atom_site_aniso_U_12
Ru1 0.03459(13) 0.02940(13) 0.04272(15) 0.00303(10) 0.01934(10) -0.00072(9)
C1 0.0557(19) 0.0406(17) 0.052(2) 0.0123(15) 0.0224(16) 0.0092(15)
C2 0.056(2) 0.0424(18) 0.057(2) 0.0023(16) 0.0204(17) 0.0162(15)
C3 0.0385(16) 0.054(2) 0.053(2) -0.0047(16) 0.0128(15) -0.0006(15)
C4 0.050(2) 0.084(3) 0.099(4) 0.014(3) 0.011(2) 0.008(2)
C5 0.037(2) 0.117(5) 0.146(6) -0.003(5) 0.006(3) 0.006(3)
C6 0.050(3) 0.108(4) 0.135(5) -0.036(4) 0.042(3) -0.022(3)
C7 0.061(3) 0.105(4) 0.095(4) -0.006(3) 0.039(3) -0.022(3)
C8 0.050(2) 0.074(3) 0.072(3) 0.000(2) 0.0271(19) -0.0092(19)
C9 0.067(2) 0.068(3) 0.041(2) 0.0037(18) 0.0170(18) 0.015(2)
C10 0.167(6) 0.081(3) 0.064(3) -0.008(3) 0.041(4) -0.002(4)
C11 0.221(9) 0.118(6) 0.075(4) -0.034(4) 0.034(5) -0.015(6)
C12 0.195(9) 0.171(7) 0.061(4) -0.007(5) 0.059(5) 0.022(7)
C13 0.129(5) 0.149(6) 0.067(4) 0.016(4) 0.056(4) 0.016(5)
C14 0.078(3) 0.108(4) 0.057(3) 0.005(3) 0.033(2) 0.007(3)
C15 0.0540(19) 0.0421(17) 0.0478(19) -0.0025(14) 0.0290(16) -0.0031(14)
C16 0.058(2) 0.082(3) 0.057(2) -0.007(2) 0.0307(19) -0.010(2)
C17 0.068(3) 0.104(3) 0.084(3) 0.000(3) 0.050(3) -0.015(3)
C18 0.097(4) 0.099(4) 0.070(3) 0.011(3) 0.056(3) -0.006(3)
C19 0.088(3) 0.087(3) 0.054(2) 0.016(2) 0.036(2) 0.000(3)
C20 0.059(2) 0.059(2) 0.050(2) 0.0067(17) 0.0249(18) -0.0024(17)
C21 0.0479(17) 0.0335(15) 0.0481(18) 0.0007(13) 0.0179(15) -0.0058(13)
C22 0.0504(19) 0.052(2) 0.049(2) 0.0016(16) 0.0157(16) -0.0040(16)
C23 0.051(2) 0.074(3) 0.068(3) 0.003(2) 0.0230(19) -0.0125(19)
C24 0.072(3) 0.061(2) 0.073(3) -0.007(2) 0.022(2) -0.027(2)
C25 0.083(3) 0.042(2) 0.079(3) -0.0141(19) 0.025(2) -0.015(2)
C26 0.061(2) 0.047(2) 0.077(3) -0.0081(19) 0.030(2) -0.0029(17)
C27 0.0508(19) 0.0255(15) 0.084(3) -0.0020(16) 0.0211(19) 0.0012(13)
C28 0.057(2) 0.0330(16) 0.062(2) 0.0121(15) 0.0233(18) 0.0021(14)
C29 0.0500(18) 0.0387(17) 0.059(2) 0.0087(15) 0.0156(17) 0.0104(15)
C30 0.0443(18) 0.0395(17) 0.078(3) 0.0021(17) 0.0257(18) 0.0072(14)
C31 0.062(2) 0.0430(19) 0.075(3) -0.0089(18) 0.036(2) 0.0121(17)
C32 0.077(3) 0.046(2) 0.117(4) -0.017(2) 0.016(3) -0.014(2)
C33 0.083(3) 0.062(3) 0.104(4) 0.042(3) 0.054(3) 0.011(2)
C34 0.078(3) 0.059(2) 0.067(3) 0.014(2) 0.003(2) 0.009(2)
C35 0.044(2) 0.079(3) 0.125(4) 0.016(3) 0.039(2) 0.013(2)
C36 0.102(4) 0.100(4) 0.085(3) -0.026(3) 0.048(3) 0.024(3)
C37 0.0428(16) 0.0402(16) 0.0487(18) 0.0015(14) 0.0265(15) -0.0026(13)
C38 0.0455(17) 0.0490(18) 0.053(2) 0.0073(15) 0.0256(16) -0.0011(15)
C39 0.0352(14) 0.0378(15) 0.0503(18) 0.0105(13) 0.0221(13) 0.0019(12)
C40 0.0481(17) 0.0319(15) 0.057(2) -0.0015(14) 0.0280(16) -0.0038(13)
C41 0.0504(17) 0.0314(15) 0.0527(19) -0.0012(13) 0.0323(15) 0.0007(13)
C42 0.0443(16) 0.0260(13) 0.0560(19) 0.0019(12) 0.0337(15) 0.0009(11)
C43 0.0502(17) 0.0342(15) 0.055(2) -0.0047(14) 0.0320(16) -0.0052(13)
C44 0.0516(18) 0.0467(18) 0.0476(18) 0.0028(14) 0.0313(15) -0.0018(15)
C45 0.055(2) 0.0276(19) 0.046(2) 0.000 0.033(2) 0.000
C46 0.060(2) 0.0348(16) 0.060(2) 0.0049(15) 0.0347(18) 0.0060(14)
C47 0.095(3) 0.0377(19) 0.074(3) 0.0107(18) 0.047(2) 0.022(2)
C48 0.124(6) 0.026(2) 0.091(5) 0.000 0.067(4) 0.000
N1 0.058(2) 0.0238(15) 0.078(3) 0.000 0.053(2) 0.000
P1 0.0423(4) 0.0409(4) 0.0406(4) 0.0044(3) 0.0161(4) 0.0032(3)
P2 0.0397(4) 0.0314(4) 0.0417(4) 0.0020(3) 0.0196(3) 0.0005(3)

loop_
_atom_type_symbol
_atom_type_description
_atom_type_scat_dispersion_real
_atom_type_scat_dispersion_imag
_atom_type_scat_source
C C 0.0033 0.0016 'International Tables Vol C Tables 4.2.6.8 and 6.1.1.4'
H H 0.0000 0.0000 'International Tables Vol C Tables 4.2.6.8 and 6.1.1.4'
N N 0.0061 0.0033 'International Tables Vol C Tables 4.2.6.8 and 6.1.1.4'
P P 0.1023 0.0942 'International Tables Vol C Tables 4.2.6.8 and 6.1.1.4'
Ru Ru -1.2594 0.8363 'International Tables Vol C Tables 4.2.6.8 and 6.1.1.4'

loop_
_geom_angle_atom_site_label_1
_geom_angle_atom_site_label_2
_geom_angle_atom_site_label_3
_geom_angle
_geom_angle_site_symmetry_1
_geom_angle_site_symmetry_3
C37 Ru1 C31 97.30(14) . .
C37 Ru1 C30 89.78(13) . .
C31 Ru1 C30 37.19(14) . .
C37 Ru1 P1 82.27(10) . .
C31 Ru1 P1 112.95(11) . .
C30 Ru1 P1 147.91(11) . .
C37 Ru1 C27 132.76(14) . .
C31 Ru1 C27 36.95(14) . .
C30 Ru1 C27 60.93(13) . .
P1 Ru1 C27 102.96(10) . .
C37 Ru1 P2 86.27(10) . .
C31 Ru1 P2 163.64(11) . .
C30 Ru1 P2 127.33(11) . .
P1 Ru1 P2 83.31(3) . .
C27 Ru1 P2 140.78(11) . .
C37 Ru1 C29 116.90(13) . .
C31 Ru1 C29 62.03(15) . .
C30 Ru1 C29 36.73(14) . .
P1 Ru1 C29 160.15(10) . .
C27 Ru1 C29 60.85(14) . .
P2 Ru1 C29 102.10(10) . .
C37 Ru1 C28 151.24(13) . .
C31 Ru1 C28 62.35(15) . .
C30 Ru1 C28 61.62(13) . .
P1 Ru1 C28 123.28(10) . .
C27 Ru1 C28 36.65(14) . .
P2 Ru1 C28 107.98(10) . .
C29 Ru1 C28 36.87(13) . .
C2 C1 P1 108.6(2) . .
C2 C1 H1A 110.0 . .
P1 C1 H1A 110.0 . .
C2 C1 H1B 110.0 . .
P1 C1 H1B 110.0 . .
H1A C1 H1B 108.3 . .
C1 C2 P2 111.5(2) . .
C1 C2 H2A 109.3 . .
P2 C2 H2A 109.3 . .
C1 C2 H2B 109.3 . .
P2 C2 H2B 109.3 . .
H2A C2 H2B 108.0 . .
C8 C3 C4 117.7(4) . .
C8 C3 P1 119.3(3) . .
C4 C3 P1 123.0(3) . .
C3 C4 C5 120.7(5) . .
C3 C4 H4 119.7 . .
C5 C4 H4 119.7 . .
C6 C5 C4 119.7(5) . .
C6 C5 H5 120.2 . .
C4 C5 H5 120.2 . .
C7 C6 C5 120.4(5) . .
C7 C6 H6 119.8 . .
C5 C6 H6 119.8 . .
C6 C7 C8 120.4(5) . .
C6 C7 H7 119.8 . .
C8 C7 H7 119.8 . .
C3 C8 C7 121.2(4) . .
C3 C8 H8 119.4 . .
C7 C8 H8 119.4 . .
C14 C9 C10 119.2(4) . .
C14 C9 P1 121.2(4) . .
C10 C9 P1 119.5(4) . .
C9 C10 C11 119.3(7) . .
C9 C10 H10 120.4 . .
C11 C10 H10 120.4 . .
C12 C11 C10 120.2(7) . .
C12 C11 H11 119.9 . .
C10 C11 H11 119.9 . .
C13 C12 C11 119.9(6) . .
C13 C12 H12 120.1 . .
C11 C12 H12 120.1 . .
C12 C13 C14 119.8(7) . .
C12 C13 H13 120.1 . .
C14 C13 H13 120.1 . .
C9 C14 C13 121.6(6) . .
C9 C14 H14 119.2 . .
C13 C14 H14 119.2 . .
C16 C15 C20 117.8(3) . .
C16 C15 P2 121.1(3) . .
C20 C15 P2 120.9(3) . .
C15 C16 C17 120.8(4) . .
C15 C16 H16 119.6 . .
C17 C16 H16 119.6 . .
C18 C17 C16 120.0(4) . .
C18 C17 H17 120.0 . .
C16 C17 H17 120.0 . .
C19 C18 C17 120.2(4) . .
C19 C18 H18 119.9 . .
C17 C18 H18 119.9 . .
C18 C19 C20 120.1(4) . .
C18 C19 H19 119.9 . .
C20 C19 H19 119.9 . .
C19 C20 C15 121.1(4) . .
C19 C20 H20 119.5 . .
C15 C20 H20 119.5 . .
C22 C21 C26 118.1(3) . .
C22 C21 P2 120.6(3) . .
C26 C21 P2 121.3(3) . .
C21 C22 C23 120.1(4) . .
C21 C22 H22 120.0 . .
C23 C22 H22 120.0 . .
C24 C23 C22 120.9(4) . .
C24 C23 H23 119.5 . .
C22 C23 H23 119.5 . .
C23 C24 C25 119.8(4) . .
C23 C24 H24 120.1 . .
C25 C24 H24 120.1 . .
C26 C25 C24 120.1(4) . .
C26 C25 H25 119.9 . .
C24 C25 H25 119.9 . .
C25 C26 C21 121.0(4) . .
C25 C26 H26 119.5 . .
C21 C26 H26 119.5 . .
C31 C27 C28 109.7(3) . .
C31 C27 C32 123.2(4) . .
C28 C27 C32 126.5(4) . .
C31 C27 Ru1 70.11(19) . .
C28 C27 Ru1 72.21(19) . .
C32 C27 Ru1 130.7(3) . .
C27 C28 C29 106.5(3) . .
C27 C28 C33 127.2(4) . .
C29 C28 C33 125.5(4) . .
C27 C28 Ru1 71.14(19) . .
C29 C28 Ru1 71.40(19) . .
C33 C28 Ru1 130.1(3) . .
C30 C29 C28 108.2(3) . .
C30 C29 C34 125.3(4) . .
C28 C29 C34 125.9(4) . .
C30 C29 Ru1 71.0(2) . .
C28 C29 Ru1 71.73(19) . .
C34 C29 Ru1 129.7(3) . .
C29 C30 C31 108.5(3) . .
C29 C30 C35 126.6(4) . .
C31 C30 C35 124.8(4) . .
C29 C30 Ru1 72.24(19) . .
C31 C30 Ru1 70.24(19) . .
C35 C30 Ru1 126.2(3) . .
C27 C31 C30 106.9(4) . .
C27 C31 C36 125.9(4) . .
C30 C31 C36 126.7(4) . .
C27 C31 Ru1 72.94(19) . .
C30 C31 Ru1 72.6(2) . .
C36 C31 Ru1 126.1(3) . .
C27 C32 H32A 109.5 . .
C27 C32 H32B 109.5 . .
H32A C32 H32B 109.5 . .
C27 C32 H32C 109.5 . .
H32A C32 H32C 109.5 . .
H32B C32 H32C 109.5 . .
C28 C33 H33A 109.5 . .
C28 C33 H33B 109.5 . .
H33A C33 H33B 109.5 . .
C28 C33 H33C 109.5 . .
H33A C33 H33C 109.5 . .
H33B C33 H33C 109.5 . .
C29 C34 H34A 109.5 . .
C29 C34 H34B 109.5 . .
H34A C34 H34B 109.5 . .
C29 C34 H34C 109.5 . .
H34A C34 H34C 109.5 . .
H34B C34 H34C 109.5 . .
C30 C35 H35A 109.5 . .
C30 C35 H35B 109.5 . .
H35A C35 H35B 109.5 . .
C30 C35 H35C 109.5 . .
H35A C35 H35C 109.5 . .
H35B C35 H35C 109.5 . .
C31 C36 H36A 109.5 . .
C31 C36 H36B 109.5 . .
H36A C36 H36B 109.5 . .
C31 C36 H36C 109.5 . .
H36A C36 H36C 109.5 . .
H36B C36 H36C 109.5 . .
C38 C37 Ru1 174.9(3) . .
C37 C38 C39 175.6(3) . .
C44 C39 C40 117.3(3) . .
C44 C39 C38 122.1(3) . .
C40 C39 C38 120.6(3) . .
C41 C40 C39 121.6(3) . .
C41 C40 H40 119.2 . .
C39 C40 H40 119.2 . .
C40 C41 C42 120.2(3) . .
C40 C41 H41 119.9 . .
C42 C41 H41 119.9 . .
C41 C42 C43 118.9(3) . .
C41 C42 N1 119.6(3) . .
C43 C42 N1 121.5(3) . .
C44 C43 C42 120.8(3) . .
C44 C43 H43 119.6 . .
C42 C43 H43 119.6 . .
C43 C44 C39 121.3(3) . .
C43 C44 H44 119.4 . .
C39 C44 H44 119.4 . .
C46 C45 C46 118.8(4) 2_556 .
C46 C45 N1 120.6(2) 2_556 .
C46 C45 N1 120.6(2) . .
C47 C46 C45 120.3(4) . .
C47 C46 H46 119.8 . .
C45 C46 H46 119.8 . .
C48 C47 C46 120.5(4) . .
C48 C47 H47 119.8 . .
C46 C47 H47 119.8 . .
C47 C48 C47 119.6(5) . 2_556
C47 C48 H48 120.2 . .
C47 C48 H48 120.2 2_556 .
C45 N1 C42 120.78(17) . .
C45 N1 C42 120.78(17) . 2_556
C42 N1 C42 118.4(3) . 2_556
C9 P1 C3 101.42(19) . .
C9 P1 C1 104.35(18) . .
C3 P1 C1 101.21(17) . .
C9 P1 Ru1 119.18(13) . .
C3 P1 Ru1 120.22(13) . .
C1 P1 Ru1 108.08(12) . .
C15 P2 C21 100.71(16) . .
C15 P2 C2 102.82(17) . .
C21 P2 C2 103.24(16) . .
C15 P2 Ru1 117.66(11) . .
C21 P2 Ru1 119.02(11) . .
C2 P2 Ru1 111.23(12) . .

loop_
_geom_bond_atom_site_label_1
_geom_bond_atom_site_label_2
_geom_bond_distance
_geom_bond_site_symmetry_2
Ru1 C37 1.999(3) .
Ru1 C31 2.216(3) .
Ru1 C30 2.247(3) .
Ru1 P1 2.2497(9) .
Ru1 C27 2.253(3) .
Ru1 P2 2.2574(8) .
Ru1 C29 2.262(3) .
Ru1 C28 2.267(3) .
C1 C2 1.509(5) .
C1 P1 1.856(4) .
C1 H1A 0.9700 .
C1 H1B 0.9700 .
C2 P2 1.859(3) .
C2 H2A 0.9700 .
C2 H2B 0.9700 .
C3 C8 1.370(6) .
C3 C4 1.375(6) .
C3 P1 1.838(4) .
C4 C5 1.384(8) .
C4 H4 0.9300 .
C5 C6 1.372(9) .
C5 H5 0.9300 .
C6 C7 1.321(8) .
C6 H6 0.9300 .
C7 C8 1.388(6) .
C7 H7 0.9300 .
C8 H8 0.9300 .
C9 C14 1.380(7) .
C9 C10 1.381(7) .
C9 P1 1.836(4) .
C10 C11 1.417(9) .
C10 H10 0.9300 .
C11 C12 1.384(12) .
C11 H11 0.9300 .
C12 C13 1.370(11) .
C12 H12 0.9300 .
C13 C14 1.384(7) .
C13 H13 0.9300 .
C14 H14 0.9300 .
C15 C16 1.383(5) .
C15 C20 1.392(5) .
C15 P2 1.835(3) .
C16 C17 1.392(6) .
C16 H16 0.9300 .
C17 C18 1.376(7) .
C17 H17 0.9300 .
C18 C19 1.354(7) .
C18 H18 0.9300 .
C19 C20 1.391(5) .
C19 H19 0.9300 .
C20 H20 0.9300 .
C21 C22 1.385(5) .
C21 C26 1.391(5) .
C21 P2 1.837(3) .
C22 C23 1.386(5) .
C22 H22 0.9300 .
C23 C24 1.353(6) .
C23 H23 0.9300 .
C24 C25 1.375(7) .
C24 H24 0.9300 .
C25 C26 1.370(6) .
C25 H25 0.9300 .
C26 H26 0.9300 .
C27 C31 1.417(5) .
C27 C28 1.421(5) .
C27 C32 1.508(5) .
C28 C29 1.432(5) .
C28 C33 1.494(5) .
C29 C30 1.421(5) .
C29 C34 1.493(6) .
C30 C31 1.423(6) .
C30 C35 1.506(5) .
C31 C36 1.500(6) .
C32 H32A 0.9600 .
C32 H32B 0.9600 .
C32 H32C 0.9600 .
C33 H33A 0.9600 .
C33 H33B 0.9600 .
C33 H33C 0.9600 .
C34 H34A 0.9600 .
C34 H34B 0.9600 .
C34 H34C 0.9600 .
C35 H35A 0.9600 .
C35 H35B 0.9600 .
C35 H35C 0.9600 .
C36 H36A 0.9600 .
C36 H36B 0.9600 .
C36 H36C 0.9600 .
C37 C38 1.210(4) .
C38 C39 1.436(4) .
C39 C44 1.395(5) .
C39 C40 1.401(5) .
C40 C41 1.382(4) .
C40 H40 0.9300 .
C41 C42 1.387(4) .
C41 H41 0.9300 .
C42 C43 1.391(4) .
C42 N1 1.426(3) .
C43 C44 1.378(4) .
C43 H43 0.9300 .
C44 H44 0.9300 .
C45 C46 1.384(4) 2_556
C45 C46 1.384(4) .
C45 N1 1.403(5) .
C46 C47 1.378(5) .
C46 H46 0.9300 .
C47 C48 1.371(5) .
C47 H47 0.9300 .
C48 C47 1.371(5) 2_556
C48 H48 0.9300 .
N1 C42 1.426(3) 2_556

loop_
_geom_torsion_atom_site_label_1
_geom_torsion_atom_site_label_2
_geom_torsion_atom_site_label_3
_geom_torsion_atom_site_label_4
_geom_torsion
_geom_torsion_site_symmetry_1
_geom_torsion_site_symmetry_4
P1 C1 C2 P2 -37.1(3) . .
C8 C3 C4 C5 0.7(8) . .
P1 C3 C4 C5 -179.8(5) . .
C3 C4 C5 C6 0.8(10) . .
C4 C5 C6 C7 -1.8(10) . .
C5 C6 C7 C8 1.2(9) . .
C4 C3 C8 C7 -1.3(7) . .
P1 C3 C8 C7 179.2(4) . .
C6 C7 C8 C3 0.4(8) . .
C14 C9 C10 C11 0.7(9) . .
P1 C9 C10 C11 176.7(6) . .
C9 C10 C11 C12 1.0(13) . .
C10 C11 C12 C13 -1.9(14) . .
C11 C12 C13 C14 1.0(13) . .
C10 C9 C14 C13 -1.6(8) . .
P1 C9 C14 C13 -177.6(4) . .
C12 C13 C14 C9 0.8(10) . .
C20 C15 C16 C17 1.1(6) . .
P2 C15 C16 C17 -173.0(4) . .
C15 C16 C17 C18 -0.8(8) . .
C16 C17 C18 C19 0.2(9) . .
C17 C18 C19 C20 0.1(8) . .
C18 C19 C20 C15 0.2(7) . .
C16 C15 C20 C19 -0.8(6) . .
P2 C15 C20 C19 173.3(3) . .
C26 C21 C22 C23 0.5(5) . .
P2 C21 C22 C23 178.8(3) . .
C21 C22 C23 C24 0.4(6) . .
C22 C23 C24 C25 -0.7(7) . .
C23 C24 C25 C26 0.0(7) . .
C24 C25 C26 C21 0.9(7) . .
C22 C21 C26 C25 -1.2(6) . .
P2 C21 C26 C25 -179.4(3) . .
C37 Ru1 C27 C31 -19.7(3) . .
C30 Ru1 C27 C31 39.0(2) . .
P1 Ru1 C27 C31 -111.1(2) . .
P2 Ru1 C27 C31 153.6(2) . .
C29 Ru1 C27 C31 81.3(3) . .
C28 Ru1 C27 C31 119.6(3) . .
C37 Ru1 C27 C28 -139.2(2) . .
C31 Ru1 C27 C28 -119.6(3) . .
C30 Ru1 C27 C28 -80.6(2) . .
P1 Ru1 C27 C28 129.35(19) . .
P2 Ru1 C27 C28 34.0(3) . .
C29 Ru1 C27 C28 -38.3(2) . .
C37 Ru1 C27 C32 97.5(5) . .
C31 Ru1 C27 C32 117.2(6) . .
C30 Ru1 C27 C32 156.2(5) . .
P1 Ru1 C27 C32 6.1(5) . .
P2 Ru1 C27 C32 -89.2(5) . .
C29 Ru1 C27 C32 -161.5(5) . .
C28 Ru1 C27 C32 -123.3(5) . .
C31 C27 C28 C29 2.7(4) . .
C32 C27 C28 C29 -169.0(4) . .
Ru1 C27 C28 C29 63.1(2) . .
C31 C27 C28 C33 173.1(3) . .
C32 C27 C28 C33 1.4(6) . .
Ru1 C27 C28 C33 -126.5(4) . .
C31 C27 C28 Ru1 -60.3(2) . .
C32 C27 C28 Ru1 127.9(4) . .
C37 Ru1 C28 C27 85.1(3) . .
C31 Ru1 C28 C27 36.2(2) . .
C30 Ru1 C28 C27 78.5(2) . .
P1 Ru1 C28 C27 -64.3(2) . .
P2 Ru1 C28 C27 -158.16(18) . .
C29 Ru1 C28 C27 115.6(3) . .
C37 Ru1 C28 C29 -30.5(4) . .
C31 Ru1 C28 C29 -79.4(2) . .
C30 Ru1 C28 C29 -37.1(2) . .
P1 Ru1 C28 C29 -179.94(18) . .
C27 Ru1 C28 C29 -115.6(3) . .
P2 Ru1 C28 C29 86.2(2) . .
C37 Ru1 C28 C33 -151.7(4) . .
C31 Ru1 C28 C33 159.4(4) . .
C30 Ru1 C28 C33 -158.3(5) . .
P1 Ru1 C28 C33 58.8(4) . .
C27 Ru1 C28 C33 123.2(5) . .
P2 Ru1 C28 C33 -35.0(4) . .
C29 Ru1 C28 C33 -121.2(5) . .
C27 C28 C29 C30 -0.9(4) . .
C33 C28 C29 C30 -171.5(3) . .
Ru1 C28 C29 C30 62.0(2) . .
C27 C28 C29 C34 170.8(3) . .
C33 C28 C29 C34 0.2(6) . .
Ru1 C28 C29 C34 -126.3(4) . .
C27 C28 C29 Ru1 -62.9(2) . .
C33 C28 C29 Ru1 126.5(4) . .
C37 Ru1 C29 C30 46.6(3) . .
C31 Ru1 C29 C30 -37.2(2) . .
P1 Ru1 C29 C30 -117.4(3) . .
C27 Ru1 C29 C30 -79.5(2) . .
P2 Ru1 C29 C30 138.6(2) . .
C28 Ru1 C29 C30 -117.5(3) . .
C37 Ru1 C29 C28 164.1(2) . .
C31 Ru1 C29 C28 80.3(2) . .
C30 Ru1 C29 C28 117.5(3) . .
P1 Ru1 C29 C28 0.1(4) . .
C27 Ru1 C29 C28 38.1(2) . .
P2 Ru1 C29 C28 -103.9(2) . .
C37 Ru1 C29 C34 -74.0(4) . .
C31 Ru1 C29 C34 -157.8(4) . .
C30 Ru1 C29 C34 -120.6(5) . .
P1 Ru1 C29 C34 122.0(4) . .
C27 Ru1 C29 C34 160.0(4) . .
P2 Ru1 C29 C34 18.0(4) . .
C28 Ru1 C29 C34 121.9(5) . .
C28 C29 C30 C31 -1.2(4) . .
C34 C29 C30 C31 -173.0(3) . .
Ru1 C29 C30 C31 61.2(2) . .
C28 C29 C30 C35 175.3(4) . .
C34 C29 C30 C35 3.5(6) . .
Ru1 C29 C30 C35 -122.3(4) . .
C28 C29 C30 Ru1 -62.5(2) . .
C34 C29 C30 Ru1 125.8(4) . .
C37 Ru1 C30 C29 -139.6(2) . .
C31 Ru1 C30 C29 118.0(3) . .
P1 Ru1 C30 C29 145.41(19) . .
C27 Ru1 C30 C29 79.2(2) . .
P2 Ru1 C30 C29 -54.5(2) . .
C28 Ru1 C30 C29 37.2(2) . .
C37 Ru1 C30 C31 102.4(2) . .
P1 Ru1 C30 C31 27.5(3) . .
C27 Ru1 C30 C31 -38.7(2) . .
P2 Ru1 C30 C31 -172.43(19) . .
C29 Ru1 C30 C31 -118.0(3) . .
C28 Ru1 C30 C31 -80.8(2) . .
C37 Ru1 C30 C35 -16.9(4) . .
C31 Ru1 C30 C35 -119.3(5) . .
P1 Ru1 C30 C35 -91.9(4) . .
C27 Ru1 C30 C35 -158.0(4) . .
P2 Ru1 C30 C35 68.3(4) . .
C29 Ru1 C30 C35 122.7(5) . .
C28 Ru1 C30 C35 159.9(4) . .
C28 C27 C31 C30 -3.5(4) . .
C32 C27 C31 C30 168.6(3) . .
Ru1 C27 C31 C30 -65.1(2) . .
C28 C27 C31 C36 -175.8(4) . .
C32 C27 C31 C36 -3.7(6) . .
Ru1 C27 C31 C36 122.5(4) . .
C28 C27 C31 Ru1 61.6(2) . .
C32 C27 C31 Ru1 -126.3(4) . .
C29 C30 C31 C27 2.9(4) . .
C35 C30 C31 C27 -173.7(4) . .
Ru1 C30 C31 C27 65.4(2) . .
C29 C30 C31 C36 175.1(4) . .
C35 C30 C31 C36 -1.5(6) . .
Ru1 C30 C31 C36 -122.4(4) . .
C29 C30 C31 Ru1 -62.5(2) . .
C35 C30 C31 Ru1 120.9(4) . .
C37 Ru1 C31 C27 165.6(2) . .
C30 Ru1 C31 C27 -114.5(3) . .
P1 Ru1 C31 C27 80.9(2) . .
P2 Ru1 C31 C27 -92.7(4) . .
C29 Ru1 C31 C27 -77.8(3) . .
C28 Ru1 C31 C27 -35.9(2) . .
C37 Ru1 C31 C30 -79.9(2) . .
P1 Ru1 C31 C30 -164.6(2) . .
C27 Ru1 C31 C30 114.5(3) . .
P2 Ru1 C31 C30 21.8(5) . .
C29 Ru1 C31 C30 36.7(2) . .
C28 Ru1 C31 C30 78.6(2) . .
C37 Ru1 C31 C36 43.3(4) . .
C30 Ru1 C31 C36 123.2(5) . .
P1 Ru1 C31 C36 -41.4(4) . .
C27 Ru1 C31 C36 -122.3(5) . .
P2 Ru1 C31 C36 145.0(4) . .
C29 Ru1 C31 C36 159.9(4) . .
C28 Ru1 C31 C36 -158.2(4) . .
C31 Ru1 C37 C38 48(3) . .
C30 Ru1 C37 C38 12(3) . .
P1 Ru1 C37 C38 160(3) . .
C27 Ru1 C37 C38 60(4) . .
P2 Ru1 C37 C38 -116(3) . .
C29 Ru1 C37 C38 -14(4) . .
C28 Ru1 C37 C38 6(4) . .
Ru1 C37 C38 C39 -12(8) . .
C37 C38 C39 C44 108(5) . .
C37 C38 C39 C40 -69(5) . .
C44 C39 C40 C41 -1.4(5) . .
C38 C39 C40 C41 176.2(3) . .
C39 C40 C41 C42 -0.6(5) . .
C40 C41 C42 C43 1.3(5) . .
C40 C41 C42 N1 -176.1(3) . .
C41 C42 C43 C44 -0.1(5) . .
N1 C42 C43 C44 177.3(3) . .
C42 C43 C44 C39 -1.9(5) . .
C40 C39 C44 C43 2.6(5) . .
C38 C39 C44 C43 -174.9(3) . .
C46 C45 C46 C47 1.1(3) 2_556 .
N1 C45 C46 C47 -178.9(3) . .
C45 C46 C47 C48 -2.1(6) . .
C46 C47 C48 C47 1.1(3) . 2_556
C46 C45 N1 C42 -148.9(2) 2_556 .
C46 C45 N1 C42 31.1(2) . .
C46 C45 N1 C42 31.1(2) 2_556 2_556
C46 C45 N1 C42 -148.9(2) . 2_556
C41 C42 N1 C45 -139.6(2) . .
C43 C42 N1 C45 43.0(3) . .
C41 C42 N1 C42 40.4(2) . 2_556
C43 C42 N1 C42 -137.0(3) . 2_556
C14 C9 P1 C3 -146.8(4) . .
C10 C9 P1 C3 37.3(5) . .
C14 C9 P1 C1 -42.0(4) . .
C10 C9 P1 C1 142.1(4) . .
C14 C9 P1 Ru1 78.7(4) . .
C10 C9 P1 Ru1 -97.2(4) . .
C8 C3 P1 C9 -129.5(3) . .
C4 C3 P1 C9 51.0(4) . .
C8 C3 P1 C1 123.2(3) . .
C4 C3 P1 C1 -56.4(4) . .
C8 C3 P1 Ru1 4.4(4) . .
C4 C3 P1 Ru1 -175.1(4) . .
C2 C1 P1 C9 173.8(3) . .
C2 C1 P1 C3 -81.1(3) . .
C2 C1 P1 Ru1 46.0(3) . .
C37 Ru1 P1 C9 -60.6(2) . .
C31 Ru1 P1 C9 34.1(2) . .
C30 Ru1 P1 C9 16.5(3) . .
C27 Ru1 P1 C9 71.6(2) . .
P2 Ru1 P1 C9 -147.74(17) . .
C29 Ru1 P1 C9 105.0(3) . .
C28 Ru1 P1 C9 105.1(2) . .
C37 Ru1 P1 C3 173.39(17) . .
C31 Ru1 P1 C3 -91.92(18) . .
C30 Ru1 P1 C3 -109.5(2) . .
C27 Ru1 P1 C3 -54.39(18) . .
P2 Ru1 P1 C3 86.27(14) . .
C29 Ru1 P1 C3 -21.0(3) . .
C28 Ru1 P1 C3 -20.88(19) . .
C37 Ru1 P1 C1 58.13(15) . .
C31 Ru1 P1 C1 152.82(17) . .
C30 Ru1 P1 C1 135.2(2) . .
C27 Ru1 P1 C1 -169.66(16) . .
P2 Ru1 P1 C1 -29.00(12) . .
C29 Ru1 P1 C1 -136.3(3) . .
C28 Ru1 P1 C1 -136.15(17) . .
C16 C15 P2 C21 -153.7(3) . .
C20 C15 P2 C21 32.3(3) . .
C16 C15 P2 C2 -47.3(3) . .
C20 C15 P2 C2 138.7(3) . .
C16 C15 P2 Ru1 75.2(3) . .
C20 C15 P2 Ru1 -98.7(3) . .
C22 C21 P2 C15 -121.5(3) . .
C26 C21 P2 C15 56.7(3) . .
C22 C21 P2 C2 132.4(3) . .
C26 C21 P2 C2 -49.4(3) . .
C22 C21 P2 Ru1 8.6(3) . .
C26 C21 P2 Ru1 -173.1(3) . .
C1 C2 P2 C15 141.0(3) . .
C1 C2 P2 C21 -114.5(3) . .
C1 C2 P2 Ru1 14.2(3) . .
C37 Ru1 P2 C15 170.03(17) . .
C31 Ru1 P2 C15 66.7(4) . .
C30 Ru1 P2 C15 83.16(18) . .
P1 Ru1 P2 C15 -107.32(14) . .
C27 Ru1 P2 C15 -5.0(2) . .
C29 Ru1 P2 C15 53.31(17) . .
C28 Ru1 P2 C15 15.55(17) . .
C37 Ru1 P2 C21 47.99(16) . .
C31 Ru1 P2 C21 -55.3(4) . .
C30 Ru1 P2 C21 -38.88(18) . .
P1 Ru1 P2 C21 130.64(13) . .
C27 Ru1 P2 C21 -127.05(19) . .
C29 Ru1 P2 C21 -68.74(16) . .
C28 Ru1 P2 C21 -106.49(16) . .
C37 Ru1 P2 C2 -71.78(17) . .
C31 Ru1 P2 C2 -175.1(4) . .
C30 Ru1 P2 C2 -158.65(18) . .
P1 Ru1 P2 C2 10.87(14) . .
C27 Ru1 P2 C2 113.2(2) . .
C29 Ru1 P2 C2 171.50(17) . .
C28 Ru1 P2 C2 133.74(17) . .
